data_2021098
loop_
_publ_author_name
'Otreba, Marta'
'Budzikur, Daria'
'G\'orecki, \/Lukasz'
'\'Slepokura, Katarzyna A.'

_publ_section_title
;
 Adenosine hypodiphosphate ester, an analogue of ADP: analysis of the
 adenine--hypodiphosphate interaction mode in hypodiphosphate nucleotides
 and adenine salts
;
_journal_coeditor_code JX3010
_journal_issue 5
_journal_name_full 'Acta Crystallographica Section C'
_journal_page_first 571
_journal_page_last 583
_journal_paper_doi 10.1107/S2053229618005089
_journal_volume 74
_journal_year 2018
_chemical_formula_iupac '2C5 H6 N5 +, H2 P2 O6 2-, 2H2 O'
_chemical_formula_moiety '2(C5 H6 N5 +), (H2 P2 O6 2-), 2(H2 O)'
_chemical_formula_sum 'C10 H18 N10 O8 P2'
_chemical_formula_weight 468.28
_chemical_name_systematic
;
Bis(adeninium) hypodiphosphorate dihydrate
;
_space_group_crystal_system monoclinic
_space_group_IT_number 14
_space_group_name_Hall '-P 2ybc'
_space_group_name_H-M_alt 'P 1 21/c 1'
_symmetry_space_group_name_Hall '-P 2ybc'
_symmetry_space_group_name_H-M 'P 1 21/c 1'
_atom_sites_solution_hydrogens mixed
_atom_sites_solution_primary direct
_atom_sites_solution_secondary difmap
_audit_creation_method SHELXL-2014/7
_cell_angle_alpha 90
_cell_angle_beta 96.62(2)
_cell_angle_gamma 90
_cell_formula_units_Z 2
_cell_length_a 10.515(2)
_cell_length_b 11.955(2)
_cell_length_c 7.064(2)
_cell_measurement_reflns_used 8199
_cell_measurement_temperature 110(2)
_cell_measurement_theta_max 36.59
_cell_measurement_theta_min 3.30
_cell_volume 882.1(3)
_computing_cell_refinement
;
CrysAlis PRO (Rigaku OD, 2015)
;
_computing_data_collection
;
CrysAlis PRO (Rigaku OD, 2015)
;
_computing_data_reduction
;
CrysAlis PRO (Rigaku OD, 2015)
;
_computing_molecular_graphics
;
DIAMOND (Brandenburg, 2014)
;
_computing_structure_refinement
;
SHELXL2014 (Sheldrick, 2015b)
;
_computing_structure_solution
;
SHELXT2014 (Sheldrick, 2015a)
;
_diffrn_ambient_temperature 110(2)
_diffrn_detector_area_resol_mean 8.3359
_diffrn_measured_fraction_theta_full 0.999
_diffrn_measured_fraction_theta_max 0.813
_diffrn_measurement_device 'four-circle diffractometer'
_diffrn_measurement_device_type 'Kuma KM4-CCD kappa-geometry diffractometer with a Sapphire2 CCD camera'
_diffrn_measurement_method 'omega scans'
_diffrn_radiation_type MoK\a
_diffrn_radiation_wavelength 0.71073
_diffrn_reflns_av_R_equivalents 0.0487
_diffrn_reflns_limit_h_max 16
_diffrn_reflns_limit_h_min -17
_diffrn_reflns_limit_k_max 15
_diffrn_reflns_limit_k_min -19
_diffrn_reflns_limit_l_max 8
_diffrn_reflns_limit_l_min -10
_diffrn_reflns_number 12503
_diffrn_reflns_theta_full 25.242
_diffrn_reflns_theta_max 36.901
_diffrn_reflns_theta_min 3.367
_exptl_absorpt_coefficient_mu 0.318
_exptl_absorpt_correction_T_max 1.000
_exptl_absorpt_correction_T_min 0.689
_exptl_absorpt_correction_type multi-scan
_exptl_absorpt_process_details
;
CrysAlis PRO (Rigaku OD, 2015)
;
_exptl_crystal_colour colourless
_exptl_crystal_density_diffrn 1.763
_exptl_crystal_description block
_exptl_crystal_F_000 484
_exptl_crystal_size_max 0.40
_exptl_crystal_size_mid 0.24
_exptl_crystal_size_min 0.16
_refine_diff_density_max 0.594
_refine_diff_density_min -0.623
_refine_ls_extinction_method none
_refine_ls_goodness_of_fit_ref 1.050
_refine_ls_hydrogen_treatment mixed
_refine_ls_matrix_type full
_refine_ls_number_parameters 164
_refine_ls_number_reflns 3613
_refine_ls_number_restraints 0
_refine_ls_restrained_S_all 1.050
_refine_ls_R_factor_all 0.0552
_refine_ls_R_factor_gt 0.0490
_refine_ls_shift/su_max 0.000
_refine_ls_shift/su_mean 0.000
_refine_ls_structure_factor_coef Fsqd
_refine_ls_weighting_details 'w=1/[\s^2^(Fo^2^)+(0.0811P)^2^+0.4292P] where P=(Fo^2^+2Fc^2^)/3'
_refine_ls_weighting_scheme calc
_refine_ls_wR_factor_gt 0.1316
_refine_ls_wR_factor_ref 0.1384
_reflns_number_gt 3125
_reflns_number_total 3613
_reflns_threshold_expression 'I > 2\s(I)'
_cod_data_source_file jx3010sup1.cif
_cod_data_source_block 3_dadopp13
_cod_database_code 2021098
_shelx_space_group_comment
;
The symmetry employed for this shelxl refinement is uniquely defined
by the following loop, which should always be used as a source of
symmetry information in preference to the above space-group names.
They are only intended as comments.
;
_shelx_estimated_absorpt_t_min 0.883
_shelx_estimated_absorpt_t_max 0.951

loop_
_space_group_symop_operation_xyz
'x, y, z'
'-x, y+1/2, -z+1/2'
'-x, -y, -z'
'x, -y-1/2, z-1/2'

loop_
_atom_site_type_symbol
_atom_site_label
_atom_site_fract_x
_atom_site_fract_y
_atom_site_fract_z
_atom_site_U_iso_or_equiv
_atom_site_adp_type
_atom_site_calc_flag
_atom_site_occupancy
P P1 1.04675(3) 0.41906(2) 0.50327(5) 0.01001(10) Uani d 1
O O1 1.13097(9) 0.40878(8) 0.68996(14) 0.01386(19) Uani d 1
O O2 0.94253(9) 0.33208(7) 0.46358(14) 0.01340(18) Uani d 1
O O3 1.13435(9) 0.42189(7) 0.33677(15) 0.01388(19) Uani d 1
H H3 1.091(3) 0.408(2) 0.226(4) 0.035(6) Uiso d 1
N N1 0.74239(10) 0.26259(9) 0.22713(17) 0.0129(2) Uani d 1
H H1 0.818(2) 0.2899(19) 0.297(3) 0.023(5) Uiso d 1
N N3 0.62287(10) 0.09962(9) 0.12664(17) 0.0138(2) Uani d 1
N N6 0.67810(11) 0.44700(9) 0.16649(18) 0.0159(2) Uani d 1
H H6A 0.750(2) 0.476(2) 0.229(4) 0.041(7) Uiso d 1
H H6B 0.624(2) 0.495(2) 0.107(3) 0.029(6) Uiso d 1
N N7 0.43142(10) 0.33958(9) -0.02810(17) 0.0136(2) Uani d 1
N N9 0.41374(10) 0.15225(9) -0.03927(17) 0.0139(2) Uani d 1
H H9 0.381(2) 0.0814(19) -0.077(3) 0.025(6) Uiso d 1
C C2 0.72516(12) 0.14961(10) 0.21173(19) 0.0131(2) Uani d 1
H H2 0.7928 0.1033 0.2672 0.016 Uiso calc 1
C C4 0.53226(12) 0.17455(10) 0.05397(19) 0.0121(2) Uani d 1
C C5 0.54153(11) 0.29069(10) 0.06001(19) 0.0117(2) Uani d 1
C C6 0.65452(11) 0.33920(10) 0.15164(18) 0.0118(2) Uani d 1
C C8 0.35752(12) 0.25363(11) -0.0854(2) 0.0148(2) Uani d 1
H H8 0.2741 0.2614 -0.1517 0.018 Uiso calc 1
O O1W 1.01092(11) 0.38087(8) 0.01428(16) 0.0192(2) Uani d 1
H H1W 1.053(2) 0.396(2) -0.074(4) 0.035(7) Uiso d 1
H H2W 1.002(3) 0.314(3) 0.002(4) 0.041(7) Uiso d 1

loop_
_atom_site_aniso_label
_atom_site_aniso_U_11
_atom_site_aniso_U_22
_atom_site_aniso_U_33
_atom_site_aniso_U_12
_atom_site_aniso_U_13
_atom_site_aniso_U_23
P1 0.00845(15) 0.00858(14) 0.01234(19) -0.00018(8) -0.00159(11) -0.00046(9)
O1 0.0122(4) 0.0137(4) 0.0142(5) -0.0009(3) -0.0048(3) 0.0008(3)
O2 0.0113(4) 0.0107(4) 0.0173(5) -0.0020(3) -0.0023(3) -0.0005(3)
O3 0.0115(4) 0.0144(4) 0.0158(5) -0.0002(3) 0.0021(3) -0.0019(3)
N1 0.0099(4) 0.0122(4) 0.0158(5) -0.0001(3) -0.0018(4) 0.0001(3)
N3 0.0115(4) 0.0122(4) 0.0170(5) 0.0003(3) -0.0012(4) -0.0002(3)
N6 0.0131(5) 0.0118(4) 0.0211(6) -0.0019(3) -0.0055(4) -0.0004(4)
N7 0.0111(4) 0.0131(4) 0.0157(5) -0.0005(3) -0.0023(4) 0.0009(3)
N9 0.0112(4) 0.0137(4) 0.0161(5) -0.0023(3) -0.0016(4) -0.0004(3)
C2 0.0107(5) 0.0135(5) 0.0147(6) 0.0004(3) 0.0000(4) -0.0014(4)
C4 0.0114(5) 0.0114(4) 0.0129(6) -0.0009(3) -0.0005(4) -0.0005(4)
C5 0.0086(5) 0.0117(4) 0.0140(6) -0.0003(3) -0.0014(4) -0.0011(4)
C6 0.0105(5) 0.0121(5) 0.0124(6) -0.0006(3) -0.0003(4) -0.0004(4)
C8 0.0113(5) 0.0152(5) 0.0170(6) -0.0009(3) -0.0021(4) 0.0009(4)
O1W 0.0281(5) 0.0119(4) 0.0173(5) -0.0034(3) 0.0015(4) -0.0006(3)

loop_
_atom_type_symbol
_atom_type_description
_atom_type_scat_dispersion_real
_atom_type_scat_dispersion_imag
_atom_type_scat_source
C C 0.0033 0.0016 'International Tables Vol C Tables 4.2.6.8 and 6.1.1.4'
H H 0.0000 0.0000 'International Tables Vol C Tables 4.2.6.8 and 6.1.1.4'
N N 0.0061 0.0033 'International Tables Vol C Tables 4.2.6.8 and 6.1.1.4'
O O 0.0106 0.0060 'International Tables Vol C Tables 4.2.6.8 and 6.1.1.4'
P P 0.1023 0.0942 'International Tables Vol C Tables 4.2.6.8 and 6.1.1.4'

loop_
_geom_angle_atom_site_label_1
_geom_angle_atom_site_label_2
_geom_angle_atom_site_label_3
_geom_angle_site_symmetry_3
_geom_angle
_geom_angle_publ_flag
O1 P1 O2 . 116.50(6) yes
O1 P1 O3 . 108.66(6) yes
O2 P1 O3 . 110.46(6) yes
O1 P1 P1 3_766 108.10(4) yes
O2 P1 P1 3_766 107.00(4) yes
O3 P1 P1 3_766 105.52(4) yes
P1 O3 H3 . 112.3(18) ?
C6 N1 C2 . 123.71(11) ?
C6 N1 H1 . 117.6(14) ?
C2 N1 H1 . 118.7(14) ?
C2 N3 C4 . 111.89(11) ?
C6 N6 H6A . 124.0(17) ?
C6 N6 H6B . 120.0(16) ?
H6A N6 H6B . 116(2) ?
C8 N7 C5 . 103.99(10) ?
C4 N9 C8 . 106.63(10) ?
C4 N9 H9 . 126.3(14) ?
C8 N9 H9 . 126.8(14) ?
N3 C2 N1 . 125.48(11) ?
N3 C2 H2 . 117.3 ?
N1 C2 H2 . 117.3 ?
N3 C4 N9 . 127.70(11) ?
N3 C4 C5 . 126.87(11) ?
N9 C4 C5 . 105.43(10) ?
N7 C5 C4 . 110.89(10) ?
N7 C5 C6 . 130.65(11) ?
C4 C5 C6 . 118.45(10) ?
N6 C6 N1 . 120.91(11) ?
N6 C6 C5 . 125.52(11) ?
N1 C6 C5 . 113.57(10) ?
N7 C8 N9 . 113.06(11) ?
N7 C8 H8 . 123.5 ?
N9 C8 H8 . 123.5 ?
H1W O1W H2W . 102(3) ?

loop_
_geom_bond_atom_site_label_1
_geom_bond_atom_site_label_2
_geom_bond_site_symmetry_2
_geom_bond_distance
_geom_bond_publ_flag
P1 P1 3_766 2.1687(6) yes
P1 O1 . 1.5064(10) yes
P1 O2 . 1.5133(9) yes
P1 O3 . 1.5757(11) yes
O3 H3 . 0.87(3) ?
N1 C6 . 1.3650(16) ?
N1 C2 . 1.3654(15) ?
N1 H1 . 0.94(2) ?
N3 C2 . 1.3139(16) ?
N3 C4 . 1.3642(16) ?
N6 C6 . 1.3143(15) ?
N6 H6A . 0.90(3) ?
N6 H6B . 0.88(2) ?
N7 C8 . 1.3233(16) ?
N7 C5 . 1.3797(15) ?
N9 C4 . 1.3670(16) ?
N9 C8 . 1.3712(17) ?
N9 H9 . 0.94(2) ?
C2 H2 . 0.9500 ?
C4 C5 . 1.3921(16) ?
C5 C6 . 1.4105(16) ?
C8 H8 . 0.9500 ?
O1W H1W . 0.83(3) ?
O1W H2W . 0.81(3) ?

loop_
_geom_hbond_atom_site_label_D
_geom_hbond_atom_site_label_H
_geom_hbond_atom_site_label_A
_geom_hbond_site_symmetry_A
_geom_hbond_distance_DH
_geom_hbond_distance_HA
_geom_hbond_distance_DA
_geom_hbond_angle_DHA
O3 H3 O1W . 0.87(3) 1.66(3) 2.5363(16) 179(3)
N1 H1 O2 . 0.94(2) 1.73(2) 2.6643(15) 169(2)
N6 H6A O1 3_766 0.90(3) 1.90(3) 2.7500(14) 156(2)
N6 H6B N7 3_665 0.88(2) 2.11(3) 2.9210(16) 152(2)
N9 H9 N3 3_655 0.94(2) 2.19(2) 3.0888(16) 159.4(19)
C2 H2 O3 2_745 0.95 2.44 3.1350(16) 129.8
C8 H8 O1 1_454 0.95 2.50 3.2804(16) 139.8
O1W H1W O1 1_554 0.83(3) 1.95(3) 2.7605(17) 168(3)
O1W H2W O2 4_565 0.81(3) 1.87(3) 2.6584(14) 167(3)

loop_
_geom_torsion_atom_site_label_1
_geom_torsion_atom_site_label_2
_geom_torsion_atom_site_label_3
_geom_torsion_atom_site_label_4
_geom_torsion_site_symmetry_3
_geom_torsion_site_symmetry_4
_geom_torsion
_geom_torsion_publ_flag
O1 P1 P1 O1 3_766 3_766 180 yes
O2 P1 P1 O1 3_766 3_766 -53.78(7) yes
O3 P1 P1 O1 3_766 3_766 63.88(6) yes
O1 P1 P1 O2 3_766 3_766 53.78(7) yes
O2 P1 P1 O2 3_766 3_766 180 yes
O3 P1 P1 O2 3_766 3_766 -62.33(6) yes
O1 P1 P1 O3 3_766 3_766 -63.88(6) yes
O2 P1 P1 O3 3_766 3_766 62.33(6) yes
O3 P1 P1 O3 3_766 3_766 180 yes
C4 N3 C2 N1 . . -0.4(2) ?
C6 N1 C2 N3 . . -1.2(2) ?
C2 N3 C4 N9 . . -178.44(13) ?
C2 N3 C4 C5 . . 1.4(2) ?
C8 N9 C4 N3 . . -179.93(14) ?
C8 N9 C4 C5 . . 0.20(15) ?
C8 N7 C5 C4 . . 0.13(15) ?
C8 N7 C5 C6 . . -179.05(14) ?
N3 C4 C5 N7 . . 179.92(13) ?
N9 C4 C5 N7 . . -0.21(15) ?
N3 C4 C5 C6 . . -0.8(2) ?
N9 C4 C5 C6 . . 179.08(12) ?
C2 N1 C6 N6 . . -178.04(13) ?
C2 N1 C6 C5 . . 1.74(19) ?
N7 C5 C6 N6 . . -1.9(2) ?
C4 C5 C6 N6 . . 178.96(13) ?
N7 C5 C6 N1 . . 178.32(14) ?
C4 C5 C6 N1 . . -0.81(18) ?
C5 N7 C8 N9 . . 0.00(16) ?
C4 N9 C8 N7 . . -0.14(17) ?

_cod_database_fobs_code 2021098
